data_1546344
loop_
_publ_author_name
'Bennett, J. Michael'
'Kirchner, Richard M.'

_publ_section_title
;
 The structure of as-synthesized AlPO4-16 determined by a new framework
 modeling method and Rietveld refonement of synchrotron powder diffraction
 data
;
_journal_name_full Zeolites
_journal_page_first 502
_journal_page_last 506
_journal_paper_doi 10.1016/S0144-2449(05)80125-3
_journal_volume 11
_journal_year 1991
_chemical_formula_sum 'C28 H45 Al20 N O96 P20'
_chemical_formula_weight 3090.71
_space_group_IT_number 196
_symmetry_cell_setting cubic
_symmetry_Int_Tables_number 196
_symmetry_space_group_name_Hall 'F 2 2 3'
_symmetry_space_group_name_H-M 'F 2 3'
_cell_angle_alpha 90.
_cell_angle_beta 90.
_cell_angle_gamma 90.
_cell_formula_units_Z 1
_cell_length_a 13.3832(6)
_cell_length_b 13.3832(6)
_cell_length_c 13.3832(6)
_cell_volume 2397.07(19)
_diffrn_ambient_temperature 293
_diffrn_radiation_probe x-ray
_diffrn_radiation_source synchrotron
_diffrn_radiation_wavelength 1.32365
_exptl_absorpt_coefficient_mu 3.921
_exptl_crystal_density_diffrn 1.996
_exptl_crystal_density_method 'Not Measured'
_exptl_crystal_F_000 1447
_pd_proc_ls_prof_wR_expected 0.156
_pd_proc_ls_prof_wR_factor 0.192
_refine_ls_number_parameters 21
_refine_ls_number_reflns 89
_refine_ls_R_Fsqd_factor 0.106
_cod_data_source_file Zeolites-1991-11-502-506.cif
_cod_data_source_block AlPO4-16
_cod_depositor_comments
;
[Al20P20O80] 4Q 16H2O, 
Q = quinuclidine [N(CH2CH2)3CH]
Q introduced in the refinement as rigid-body disorder model

 modif of formula and formula weight
;
_cod_original_cell_volume 2397.1(3)
_cod_original_formula_sum 'H45 C7 Al20 N O96 P20'
_cod_database_code 1546344

loop_
_symmetry_equiv_pos_site_id
_symmetry_equiv_pos_as_xyz
1 x,y,z
2 -x,-y,z
3 x,-y,-z
4 -x,y,-z
5 z,x,y
6 -z,-x,y
7 z,-x,-y
8 -z,x,-y
9 y,z,x
10 y,-z,-x
11 -y,z,-x
12 -y,-z,x
13 x,1/2+y,1/2+z
14 -x,1/2-y,1/2+z
15 x,1/2-y,1/2-z
16 -x,1/2+y,1/2-z
17 z,1/2+x,1/2+y
18 -z,1/2-x,1/2+y
19 z,1/2-x,1/2-y
20 -z,1/2+x,1/2-y
21 y,1/2+z,1/2+x
22 y,1/2-z,1/2-x
23 -y,1/2+z,1/2-x
24 -y,1/2-z,1/2+x
25 1/2+x,y,1/2+z
26 1/2-x,-y,1/2+z
27 1/2+x,-y,1/2-z
28 1/2-x,y,1/2-z
29 1/2+z,x,1/2+y
30 1/2-z,-x,1/2+y
31 1/2+z,-x,1/2-y
32 1/2-z,x,1/2-y
33 1/2+y,z,1/2+x
34 1/2+y,-z,1/2-x
35 1/2-y,z,1/2-x
36 1/2-y,-z,1/2+x
37 1/2+x,1/2+y,z
38 1/2-x,1/2-y,z
39 1/2+x,1/2-y,-z
40 1/2-x,1/2+y,-z
41 1/2+z,1/2+x,y
42 1/2-z,1/2-x,y
43 1/2+z,1/2-x,-y
44 1/2-z,1/2+x,-y
45 1/2+y,1/2+z,x
46 1/2+y,1/2-z,-x
47 1/2-y,1/2+z,-x
48 1/2-y,1/2-z,x

loop_
_atom_site_label
_atom_site_type_symbol
_atom_site_thermal_displace_type
_atom_site_fract_x
_atom_site_fract_y
_atom_site_fract_z
_atom_site_occupancy
_atom_site_U_iso_or_equiv
_atom_site_calc_flag
_atom_site_refinement_flags
_atom_site_disorder_assembly
_atom_site_disorder_group
P1 P Uiso -0.1116(13) 0.11160 0.11160 1.000 0.0659 . . . .
P2 P Uiso 0.25000 0.25000 0.25000 1.000 0.0557 . . . .
Al1 Al Uiso 0.1186(17) 0.11860 0.11860 1.000 0.0811 . . . .
Al2 Al Uiso -0.25000 0.25000 0.25000 1.000 0.0317 . . . .
O1 O Uiso -0.008(3) 0.1285(13) 0.1495(13) 1.000 0.0380 . . . .
O2 O Uiso 0.1915(18) 0.19150 0.19150 1.000 0.0633 . . . .
O3 O Uiso -0.170(2) 0.17040 0.17040 1.000 0.1013 . . . .
N1 N Uiso 0.05600 0.43290 0.04240 0.083 0.0760 . . . .
C1 C Uiso 0.00560 0.39160 -0.04620 0.083 0.0760 . . . .
C2 C Uiso -0.06010 0.46800 -0.09730 0.083 0.0760 . . . .
C3 C Uiso 0.11590 0.51930 0.01030 0.083 0.0760 . . . .
C4 C Uiso 0.05290 0.59880 -0.03930 0.083 0.0760 . . . .
C5 C Uiso -0.02140 0.46890 0.11180 0.083 0.0760 . . . .
C6 C Uiso -0.08780 0.54720 0.06460 0.083 0.0760 . . . .
C7 C Uiso -0.05520 0.56620 -0.04180 0.083 0.0760 . . . .
H7 H Uiso -0.09780 0.61730 -0.07410 0.083 0.0887 . . . .
H11 H Uiso 0.05660 0.36680 -0.09390 0.083 0.0887 . . . .
H12 H Uiso -0.03510 0.33310 -0.02610 0.083 0.0887 . . . .
H21 H Uiso -0.03820 0.47740 -0.16730 0.083 0.0887 . . . .
H22 H Uiso -0.13000 0.44370 -0.09950 0.083 0.0887 . . . .
H31 H Uiso 0.15060 0.54810 0.06910 0.083 0.0887 . . . .
H32 H Uiso 0.16860 0.49650 -0.03640 0.083 0.0887 . . . .
H41 H Uiso 0.05920 0.66270 -0.00250 0.083 0.0887 . . . .
H42 H Uiso 0.07720 0.61100 -0.10810 0.083 0.0887 . . . .
H51 H Uiso -0.06260 0.41160 0.13440 0.083 0.0887 . . . .
H52 H Uiso 0.01120 0.49700 0.17220 0.083 0.0887 . . . .
H61 H Uiso -0.15830 0.52460 0.06580 0.083 0.0887 . . . .
H62 H Uiso -0.08450 0.60990 0.10360 0.083 0.0887 . . . .

loop_
_geom_angle_atom_site_label_1
_geom_angle_atom_site_label_2
_geom_angle_atom_site_label_3
_geom_angle
_geom_angle_site_symmetry_1
_geom_angle_site_symmetry_2
_geom_angle_site_symmetry_3
_geom_angle_publ_flag
O1 P1 O3 104.4(13) . . . yes
O1 P1 O1 113.9(12) . . 6_555 yes
O1 P1 O1 113.9(13) . . 11_555 yes
O1 P1 O3 104.7(13) 6_555 . . yes
O1 P1 O3 104.7(11) 11_555 . . yes
O1 P1 O1 113.9(11) 6_555 . 11_555 yes
O2 P2 O2 109.5(12) . . 15_555 yes
O1 Al1 O2 112.3(10) . . . yes
O1 Al1 O1 106.5(11) . . 5_555 yes
O1 Al1 O1 106.5(12) . . 9_555 yes
O1 Al1 O2 112.3(12) 5_555 . . yes
O1 Al1 O2 112.3(10) 9_555 . . yes
O1 Al1 O1 106.5(9) 5_555 . 9_555 yes
O3 Al2 O3 109.2(9) . . 15_555 yes
P1 O1 Al1 143.9(12) . . . yes
P2 O2 Al1 180.0(16) . . . yes
P1 O3 Al2 179.7(17) . . . yes
C1 N1 C3 108.04 . . . yes
C1 N1 C5 107.98 . . . yes
C3 N1 C5 108.08 . . . yes
N1 C1 C2 112.14 . . . yes
C1 C2 C7 109.91 . . . no
N1 C3 C4 112.19 . . . yes
C3 C4 C7 109.91 . . . no
N1 C5 C6 112.13 . . . yes
C5 C6 C7 109.92 . . . no
C2 C7 C4 107.67 . . . no
C2 C7 C6 107.72 . . . no
C4 C7 C6 107.71 . . . no
N1 C1 H11 109.00 . . . no
N1 C1 H12 109.00 . . . no
C2 C1 H11 110.00 . . . no
C2 C1 H12 110.00 . . . no
H11 C1 H12 107.00 . . . no
C1 C2 H21 110.00 . . . no
C1 C2 H22 110.00 . . . no
C7 C2 H21 110.00 . . . no
C7 C2 H22 110.00 . . . no
H21 C2 H22 107.00 . . . no
N1 C3 H31 109.00 . . . no
N1 C3 H32 109.00 . . . no
C4 C3 H31 110.00 . . . no
C4 C3 H32 110.00 . . . no
H31 C3 H32 107.00 . . . no
C3 C4 H41 110.00 . . . no
C3 C4 H42 110.00 . . . no
C7 C4 H41 110.00 . . . no
C7 C4 H42 110.00 . . . no
H41 C4 H42 107.00 . . . no
N1 C5 H51 109.00 . . . no
N1 C5 H52 109.00 . . . no
C6 C5 H51 110.00 . . . no
C6 C5 H52 110.00 . . . no
H51 C5 H52 107.00 . . . no
C5 C6 H61 110.00 . . . no
C5 C6 H62 110.00 . . . no
C7 C6 H61 110.00 . . . no
C7 C6 H62 110.00 . . . no
H61 C6 H62 107.00 . . . no
C2 C7 H7 111.00 . . . no
C4 C7 H7 111.00 . . . no
C6 C7 H7 111.00 . . . no

loop_
_geom_bond_atom_site_label_1
_geom_bond_atom_site_label_2
_geom_bond_distance
_geom_bond_site_symmetry_1
_geom_bond_site_symmetry_2
_geom_bond_publ_flag
P1 O1 1.49(4) . . yes
P1 O3 1.360(18) . . yes
P1 O1 1.49(4) . 6_555 yes
P1 O1 1.49(4) . 11_555 yes
P2 O2 1.356(14) . . yes
P2 O2 1.356(14) . 15_555 yes
Al1 O1 1.75(4) . . yes
Al1 O2 1.690(19) . . yes
Al1 O1 1.75(4) . 5_555 yes
Al1 O1 1.75(4) . 9_555 yes
Al2 O3 1.848(16) . . yes
Al2 O3 1.848(16) . 15_555 yes
N1 C1 1.4719 . . yes
N1 C3 1.4711 . . yes
N1 C5 1.4723 . . yes
C1 C2 1.5120 . . no
C2 C7 1.5110 . . no
C3 C4 1.5111 . . no
C4 C7 1.5114 . . no
C5 C6 1.5122 . . no
C6 C7 1.5109 . . no
C1 H11 0.9900 . . no
C1 H12 0.9900 . . no
C2 H21 0.9900 . . no
C2 H22 0.9900 . . no
C3 H31 0.9900 . . no
C3 H32 0.9900 . . no
C4 H41 0.9900 . . no
C4 H42 0.9900 . . no
C5 H51 0.9900 . . no
C5 H52 0.9900 . . no
C6 H61 0.9900 . . no
C6 H62 0.9900 . . no
C7 H7 0.9900 . . no

loop_
_geom_torsion_atom_site_label_1
_geom_torsion_atom_site_label_2
_geom_torsion_atom_site_label_3
_geom_torsion_atom_site_label_4
_geom_torsion
_geom_torsion_site_symmetry_1
_geom_torsion_site_symmetry_2
_geom_torsion_site_symmetry_3
_geom_torsion_site_symmetry_4
_geom_torsion_publ_flag
O3 P1 O1 Al1 -159.8(17) . . . . no
O1 P1 O1 Al1 87(2) 6_555 . . . no
O1 P1 O1 Al1 -46(2) 11_555 . . . no
O2 Al1 O1 P1 160.1(17) . . . . no
O1 Al1 O1 P1 -77(2) 5_555 . . . no
O1 Al1 O1 P1 37(2) 9_555 . . . no
